data_2010691
loop_
_publ_author_name
'Baggio, Ricardo'
'Perec, Mireille'
'Garland, Maria Teresa'

_publ_section_title
;
 Triaquatris(\m-oxydiacetato)dipraseodymium(III) pentahydrate and
 hexaaquatris(\m-oxydiacetato)dineodymium(III) oxydiacetic acid solvate
 dihydrate
;
_journal_issue 3
_journal_name_full 'Acta Crystallographica Section C'
_journal_page_first 312
_journal_page_last 315
_journal_paper_doi 10.1107/S0108270199015851
_journal_volume 56
_journal_year 2000
_chemical_formula_iupac '[Nd2 (C4 H4 O5 )3 (H2 O)6 ] , 2H2 O , C4 H6 O5 '
_chemical_formula_moiety 'C12  H24  Nd2 O21, 2H2 O, C4 H6 O5'
_chemical_formula_sum 'C16 H34 Nd2 O28'
_chemical_formula_weight 962.91
_chemical_name_systematic
;
Neodimium oxydiacetate
;
_space_group_IT_number 14
_symmetry_cell_setting monoclinic
_symmetry_space_group_name_Hall '-P 2yn'
_symmetry_space_group_name_H-M 'P 1 21/n 1'
_audit_creation_method SHELXL-97
_cell_angle_alpha 90.00
_cell_angle_beta 99.590(10)
_cell_angle_gamma 90.00
_cell_formula_units_Z 4
_cell_length_a 14.096(2)
_cell_length_b 6.8440(10)
_cell_length_c 32.223(3)
_cell_measurement_reflns_used 25
_cell_measurement_temperature 293(2)
_cell_measurement_theta_max 15
_cell_measurement_theta_min 7.5
_cell_volume 3065.2(7)
_computing_cell_refinement P3/P4-PC
_computing_data_collection 'P3/P4-PC (Siemens, 1991)'
_computing_data_reduction 'XDISK in SHELXTL/PC (Sheldrick,1991)'
_computing_molecular_graphics 'XP in SHELXTL/PC (Sheldrick, 1991)'
_computing_publication_material 'CIFTAB (Sheldrick, 1993), PARST (Nardelli, 1983) and CSD (Allen et al., 1983)'
_computing_structure_refinement 'SHELXL97 (Sheldrick, 1997b)'
_computing_structure_solution 'SHELXS97 (Sheldrick, 1997a)'
_diffrn_ambient_temperature 293(2)
_diffrn_measured_fraction_theta_full .915
_diffrn_measured_fraction_theta_max .915
_diffrn_measurement_device_type 'Siemens R3m'
_diffrn_measurement_method \w/2\q
_diffrn_radiation_monochromator graphite
_diffrn_radiation_source 'fine-focus sealed tube'
_diffrn_radiation_type MoK\a
_diffrn_radiation_wavelength .71073
_diffrn_reflns_av_R_equivalents .040
_diffrn_reflns_av_sigmaI/netI .059
_diffrn_reflns_limit_h_max 16
_diffrn_reflns_limit_h_min 0
_diffrn_reflns_limit_k_max 8
_diffrn_reflns_limit_k_min 0
_diffrn_reflns_limit_l_max 37
_diffrn_reflns_limit_l_min -38
_diffrn_reflns_number 5674
_diffrn_reflns_theta_full 25.00
_diffrn_reflns_theta_max 25.00
_diffrn_reflns_theta_min 1.69
_diffrn_standards_decay_% <2
_diffrn_standards_interval_count 98
_diffrn_standards_number 2
_exptl_absorpt_coefficient_mu 3.46
_exptl_absorpt_correction_T_max .70
_exptl_absorpt_correction_T_min .38
_exptl_absorpt_correction_type \y-scan
_exptl_absorpt_process_details '(XEMP in SHELXTL/PC, Sheldrick, 1991)'
_exptl_crystal_colour 'light blue'
_exptl_crystal_density_diffrn 2.09
_exptl_crystal_density_method 'not measured'
_exptl_crystal_description plates
_exptl_crystal_F_000 1896
_exptl_crystal_size_max .36
_exptl_crystal_size_mid .24
_exptl_crystal_size_min .10
_refine_diff_density_max .770
_refine_diff_density_min -.89
_refine_ls_goodness_of_fit_ref 1.032
_refine_ls_hydrogen_treatment constr
_refine_ls_matrix_type full
_refine_ls_number_parameters 419
_refine_ls_number_reflns 5393
_refine_ls_number_restraints 1
_refine_ls_restrained_S_all 1.033
_refine_ls_R_factor_all .089
_refine_ls_R_factor_gt .047
_refine_ls_shift/su_max <0.01
_refine_ls_shift/su_mean <0.01
_refine_ls_structure_factor_coef Fsqd
_refine_ls_weighting_details 'w = 1/[\s^2^(Fo^2^)+(0.065P)^2^+37.22P] where P=(Fo^2^+2Fc^2^)/3'
_refine_ls_weighting_scheme calc
_refine_ls_wR_factor_ref .145
_reflns_number_gt 3568
_reflns_number_total 5393
_reflns_threshold_expression I>2\s(I)
_cod_data_source_file bk1511.cif
_cod_data_source_block II
_cod_depositor_comments
;
The following automatic conversions were performed:
'_geom_bond_publ_flag' value 'Y' changed to 'y' according to
'/home/saulius/struct/CIF-dictionaries/cif_core.dic' dictionary named
'cif_core.dic' version 2.4.1 from 2010-06-29 (34
times).

'_geom_bond_publ_flag' value 'N' changed to 'n' according to
'/home/saulius/struct/CIF-dictionaries/cif_core.dic' dictionary named
'cif_core.dic' version 2.4.1 from 2010-06-29 (16 times).

Automatic conversion script
Id: cif_fix_enum 1527 2010-12-29 10:47:43Z saulius 

The following automatic conversions were performed:

'_geom_bond_publ_flag' value 'Y' changed to 'y' according to
/home/saulius/struct/CIF-dictionaries/cif_core.dic dictionary named
'cif_core.dic' version 2.4.1 from 2010-06-29 (34
times).

'_geom_bond_publ_flag' value 'N' changed to 'n' according to
/home/saulius/struct/CIF-dictionaries/cif_core.dic dictionary named
'cif_core.dic' version 2.4.1 from 2010-06-29 (16
times).

'_geom_angle_publ_flag' value 'N' changed to 'n' according
to /home/saulius/struct/CIF-dictionaries/cif_core.dic dictionary
named 'cif_core.dic' version 2.4.1 from 2010-06-29 (123 times).

Automatic conversion script
Id: cif_fix_values 1715 2011-07-08 13:25:40Z adriana 

The following automatic conversions were performed:

'_refine_ls_weighting_scheme' value 'calc w =
1/[\s^2^(Fo^2^)+(0.065P)^2^+37.22P] where P=(Fo^2^+2Fc^2^)/3' was
changed to 'calc'. New tag '_refine_ls_weighting_details' was
created. The value of the new tag was set to 'w =
1/[\s^2^(Fo^2^)+(0.065P)^2^+37.22P] where P=(Fo^2^+2Fc^2^)/3'.

Automatic conversion script
Id: cif_fix_values 3143 2015-03-26 13:38:13Z robertas 
;
_cod_original_cell_volume 3065.1(6)
_cod_original_sg_symbol_H-M 'P 21/n'
_cod_database_code 2010691

loop_
_symmetry_equiv_pos_as_xyz
'x, y, z'
'-x+1/2, y+1/2, -z+1/2'
'-x, -y, -z'
'x-1/2, -y-1/2, z-1/2'

loop_
_atom_site_label
_atom_site_fract_x
_atom_site_fract_y
_atom_site_fract_z
_atom_site_U_iso_or_equiv
_atom_site_adp_type
_atom_site_calc_flag
_atom_site_refinement_flags
_atom_site_occupancy
_atom_site_disorder_assembly
_atom_site_disorder_group
_atom_site_type_symbol
Nd1 .01488(4) .55193(9) .138457(16) .01857(17) Uani d . 1 . . Nd
Nd2 -.02898(4) .55690(9) .328610(16) .01806(16) Uani d . 1 . . Nd
O11 .1722(5) .4571(12) .1783(3) .0306(18) Uani d . 1 . . O
O21 .3244(6) .5260(12) .2050(3) .034(2) Uani d . 1 . . O
O31 .1170(5) .8153(11) .1822(3) .0298(19) Uani d . 1 . . O
O41 -.0347(5) 1.2212(11) .1540(3) .031(2) Uani d . 1 . . O
O51 -.0383(6) .9094(11) .1321(3) .032(2) Uani d . 1 . . O
C11 .2384(7) .5720(17) .1940(3) .024(2) Uani d . 1 . . C
C21 .2138(7) .7810(16) .2005(3) .023(2) Uani d . 1 . . C
H21A .2229 .8099 .2304 .028 Uiso calc R 1 . . H
H21B .2560 .8655 .1877 .028 Uiso calc R 1 . . H
C31 .0847(8) 1.0095(15) .1872(4) .029(3) Uani d . 1 . . C
H31A .1351 1.1011 .1835 .035 Uiso calc R 1 . . H
H31B .0706 1.0260 .2155 .035 Uiso calc R 1 . . H
C41 -.0037(8) 1.0514(17) .1557(4) .027(2) Uani d . 1 . . C
O12 -.1031(5) .5532(14) .0750(2) .0337(19) Uani d . 1 . . O
O22 -.2494(5) .5768(15) .0373(2) .040(2) Uani d . 1 . . O
O32 -.1608(5) .5670(12) .1461(2) .0233(16) Uani d . 1 . . O
O42 -.1211(5) .5717(13) .2570(2) .0313(19) Uani d . 1 . . O
O52 -.0243(5) .5780(13) .2095(2) .0296(18) Uani d . 1 . . O
C12 -.1928(7) .5627(17) .0716(3) .024(2) Uani d . 1 . . C
C22 -.2364(7) .5512(19) .1107(3) .026(2) Uani d . 1 . . C
H22A -.2823 .6563 .1111 .031 Uiso calc R 1 . . H
H22B -.2698 .4278 .1116 .031 Uiso calc R 1 . . H
C32 -.1941(7) .5595(19) .1856(3) .027(2) Uani d . 1 . . C
H32A -.2294 .4393 .1878 .032 Uiso calc R 1 . . H
H32B -.2367 .6688 .1881 .032 Uiso calc R 1 . . H
C42 -.1074(7) .5688(18) .2202(4) .029(3) Uani d . 1 . . C
O13 .1307(5) .4609(11) .3665(2) .0292(18) Uani d . 1 . . O
O23 .2822(5) .5262(12) .3953(3) .041(2) Uani d . 1 . . O
O33 .0768(5) .8191(10) .3705(2) .0241(17) Uani d . 1 . . O
O43 -.0739(5) 1.2220(10) .3407(2) .0249(17) Uani d . 1 . . O
O53 -.0804(6) .9045(11) .3228(2) .0303(19) Uani d . 1 . . O
C13 .1969(8) .5731(17) .3838(4) .026(2) Uani d . 1 . . C
C23 .1721(7) .7805(16) .3927(4) .026(3) Uani d . 1 . . C
H23A .1743 .7990 .4227 .031 Uiso calc R 1 . . H
H23B .2178 .8691 .3833 .031 Uiso calc R 1 . . H
C33 .0466(8) 1.0128(16) .3758(4) .027(3) Uani d . 1 . . C
H33A .0965 1.1040 .3712 .033 Uiso calc R 1 . . H
H33B .0336 1.0313 .4042 .033 Uiso calc R 1 . . H
C43 -.0440(8) 1.0480(16) .3441(3) .024(2) Uani d . 1 . . C
O14 .0490(6) .7483(14) .4739(3) .039(2) Uani d . 1 . . O
O24 .0752(6) .8449(14) .5417(2) .040(2) Uani d . 1 . . O
O34 -.1322(5) .6445(13) .4795(2) .034(2) Uani d . 1 . . O
O44 -.3728(6) .5164(14) .4413(3) .042(2) Uani d . 1 . . O
O54 -.2438(6) .5228(16) .4115(3) .047(3) Uani d . 1 . . O
C14 .0228(8) .7707(17) .5075(4) .029(3) Uani d . 1 . . C
C24 -.0788(8) .7265(18) .5162(3) .031(3) Uani d . 1 . . C
H24A -.0756 .6356 .5395 .037 Uiso calc R 1 . . H
H24B -.1093 .8458 .5236 .037 Uiso calc R 1 . . H
C34 -.2268(8) .592(2) .4851(4) .035(3) Uani d . 1 . . C
H34A -.2572 .7001 .4973 .042 Uiso calc R 1 . . H
H34B -.2250 .4802 .5036 .042 Uiso calc R 1 . . H
C44 -.2815(8) .5436(17) .4419(4) .028(2) Uani d . 1 . . C
O1W .1194(8) .7023(15) .0933(3) .062(3) Uani d . 1 . . O
O2W .0736(6) .3002(12) .0895(3) .035(2) Uani d . 1 . . O
O3W .0332(6) .2991(13) .2769(3) .040(2) Uani d . 1 . . O
O4W .0845(6) .6921(13) .2847(2) .034(2) Uani d . 1 . . O
O5W -.0583(6) .5854(14) .4016(2) .040(2) Uani d . 1 . . O
O6W -.2106(5) .5591(13) .3277(2) .0313(18) Uani d . 1 . . O
O7W -.3629(7) .5492(17) .2626(3) .054(3) Uani d . 1 . . O
O8WA .1342(16) .514(3) .0209(7) .062(5) Uiso d P .456(10) . . O
O8WB .003(3) .832(6) .0015(12) .062(5) Uiso d P .303(10) . . O
O8WC -.029(3) .741(7) -.0015(14) .062(5) Uiso d P .241(10) . . O

loop_
_atom_site_aniso_label
_atom_site_aniso_U_11
_atom_site_aniso_U_22
_atom_site_aniso_U_33
_atom_site_aniso_U_12
_atom_site_aniso_U_13
_atom_site_aniso_U_23
Nd1 .0174(3) .0188(3) .0194(3) .0005(3) .0028(2) -.0006(3)
Nd2 .0191(3) .0172(3) .0178(3) -.0008(3) .0030(2) -.0004(3)
O11 .023(4) .019(4) .047(5) .002(4) -.002(4) -.007(4)
O21 .029(4) .023(4) .047(5) .002(4) -.004(4) -.006(4)
O31 .022(4) .019(4) .043(5) .002(3) -.008(4) -.007(4)
O41 .028(4) .014(4) .053(6) .003(3) .010(4) .001(4)
O51 .031(4) .025(5) .039(5) .003(4) -.002(4) .001(4)
C11 .021(5) .028(6) .022(5) .002(5) -.001(4) .005(5)
C21 .020(5) .025(6) .022(6) .002(5) -.001(4) -.006(5)
C31 .034(6) .015(6) .035(7) .011(5) -.006(5) -.013(5)
C41 .026(6) .019(6) .040(7) -.006(5) .017(5) .007(6)
O12 .026(4) .051(5) .025(4) .008(4) .005(3) .003(4)
O22 .025(4) .068(7) .024(4) .004(4) .000(3) -.007(5)
O32 .020(3) .037(4) .012(3) .005(4) .000(3) -.003(4)
O42 .025(4) .051(5) .017(4) -.002(4) .001(3) -.006(4)
O52 .023(4) .048(5) .019(4) .003(4) .007(3) -.003(4)
C12 .026(6) .027(6) .019(5) -.003(5) -.001(4) -.004(5)
C22 .018(5) .033(6) .026(6) .006(5) -.002(4) .000(6)
C32 .022(5) .036(6) .022(6) -.004(5) .006(4) -.004(6)
C42 .021(5) .031(6) .033(7) .001(5) .000(5) -.001(6)
O13 .031(4) .017(4) .037(5) .004(4) -.003(3) -.003(4)
O23 .021(4) .029(5) .069(7) .006(4) -.005(4) -.002(5)
O33 .023(4) .015(4) .032(4) .005(3) -.001(3) -.005(3)
O43 .027(4) .015(4) .034(5) -.008(3) .010(3) .000(3)
O53 .038(4) .026(5) .024(4) .001(4) -.002(4) -.006(4)
C13 .024(6) .027(6) .029(6) .002(5) .006(5) .006(5)
C23 .021(5) .021(6) .033(6) -.005(5) -.001(5) -.001(5)
C33 .026(6) .021(6) .035(7) .003(5) .004(5) -.002(5)
C43 .033(6) .013(5) .026(6) -.003(5) .008(5) .010(5)
O14 .036(5) .054(6) .025(5) -.001(4) .002(4) -.004(4)
O24 .037(5) .057(6) .023(4) -.008(4) -.002(4) -.011(4)
O34 .027(4) .052(5) .022(4) -.012(4) .003(3) -.016(4)
O44 .032(5) .054(6) .040(5) -.003(4) .005(4) -.007(4)
O54 .037(5) .081(8) .021(4) -.011(5) .000(4) -.010(5)
C14 .033(6) .028(6) .022(7) -.003(5) -.010(5) .002(5)
C24 .038(7) .036(7) .018(6) -.007(6) .000(5) .002(5)
C34 .036(7) .045(8) .025(6) -.007(6) .006(5) -.005(6)
C44 .033(6) .022(6) .030(6) -.004(5) .003(5) .004(6)
O1W .078(7) .052(6) .068(7) -.033(6) .047(6) -.021(6)
O2W .041(5) .032(5) .034(5) .015(4) .012(4) -.003(4)
O3W .035(5) .038(5) .047(5) .003(4) .010(4) .001(4)
O4W .034(4) .046(5) .024(4) -.012(4) .011(4) -.001(4)
O5W .041(5) .063(6) .020(4) -.015(5) .015(4) -.009(4)
O6W .025(4) .039(5) .029(4) .006(4) .002(3) -.008(4)
O7W .053(6) .069(7) .035(5) .012(6) -.007(4) -.008(5)

loop_
_atom_type_symbol
_atom_type_description
_atom_type_scat_dispersion_real
_atom_type_scat_dispersion_imag
_atom_type_scat_source
C C .0033 .0016 'International Tables Vol C Tables 4.2.6.8 and 6.1.1.4'
H H .0000 .0000 'International Tables Vol C Tables 4.2.6.8 and 6.1.1.4'
O O .0106 .0060 'International Tables Vol C Tables 4.2.6.8 and 6.1.1.4'
Nd Nd -.1943 3.0179 'International Tables Vol C Tables 4.2.6.8 and 6.1.1.4'

loop_
_geom_angle_atom_site_label_1
_geom_angle_atom_site_label_2
_geom_angle_atom_site_label_3
_geom_angle_site_symmetry_1
_geom_angle_site_symmetry_3
_geom_angle
_geom_angle_publ_flag
O12 Nd1 O41 . 1_545 89.8(3) n
O12 Nd1 O52 . . 124.2(2) n
O41 Nd1 O52 1_545 . 76.1(3) n
O12 Nd1 O11 . . 151.5(3) n
O41 Nd1 O11 1_545 . 85.0(3) n
O52 Nd1 O11 . . 81.7(3) n
O12 Nd1 O1W . . 83.8(3) n
O41 Nd1 O1W 1_545 . 136.7(3) n
O52 Nd1 O1W . . 140.6(3) n
O11 Nd1 O1W . . 81.0(3) n
O12 Nd1 O32 . . 62.3(2) n
O41 Nd1 O32 1_545 . 72.6(3) n
O52 Nd1 O32 . . 61.9(2) n
O11 Nd1 O32 . . 140.5(3) n
O1W Nd1 O32 . . 137.1(3) n
O12 Nd1 O51 . . 77.1(3) n
O41 Nd1 O51 1_545 . 144.3(3) n
O52 Nd1 O51 . . 84.0(3) n
O11 Nd1 O51 . . 121.4(3) n
O1W Nd1 O51 . . 75.5(3) n
O32 Nd1 O51 . . 72.0(3) n
O12 Nd1 O2W . . 74.2(3) n
O41 Nd1 O2W 1_545 . 68.7(3) n
O52 Nd1 O2W . . 140.4(3) n
O11 Nd1 O2W . . 77.8(3) n
O1W Nd1 O2W . . 68.3(3) n
O32 Nd1 O2W . . 120.6(3) n
O51 Nd1 O2W . . 135.5(3) n
O12 Nd1 O31 . . 134.8(3) n
O41 Nd1 O31 1_545 . 133.5(3) n
O52 Nd1 O31 . . 68.3(3) n
O11 Nd1 O31 . . 61.7(2) n
O1W Nd1 O31 . . 72.3(3) n
O32 Nd1 O31 . . 112.6(2) n
O51 Nd1 O31 . . 60.2(2) n
O2W Nd1 O31 . . 126.8(3) n
O43 Nd2 O42 1_545 . 94.5(3) n
O43 Nd2 O13 1_545 . 84.8(3) n
O42 Nd2 O13 . . 140.6(3) n
O43 Nd2 O5W 1_545 . 80.3(3) n
O42 Nd2 O5W . . 138.4(3) n
O13 Nd2 O5W . . 80.4(3) n
O43 Nd2 O53 1_545 . 146.7(3) n
O42 Nd2 O53 . . 77.8(3) n
O13 Nd2 O53 . . 121.6(3) n
O5W Nd2 O53 . . 84.4(3) n
O43 Nd2 O4W 1_545 . 130.7(3) n
O42 Nd2 O4W . . 74.9(3) n
O13 Nd2 O4W . . 76.1(3) n
O5W Nd2 O4W . . 137.8(3) n
O53 Nd2 O4W . . 78.9(3) n
O43 Nd2 O6W 1_545 . 73.7(3) n
O42 Nd2 O6W . . 67.4(2) n
O13 Nd2 O6W . . 146.9(3) n
O5W Nd2 O6W . . 71.6(3) n
O53 Nd2 O6W . . 73.4(3) n
O4W Nd2 O6W . . 136.9(3) n
O43 Nd2 O33 1_545 . 136.1(3) n
O42 Nd2 O33 . . 129.4(3) n
O13 Nd2 O33 . . 61.6(2) n
O5W Nd2 O33 . . 67.5(3) n
O53 Nd2 O33 . . 60.5(2) n
O4W Nd2 O33 . . 70.5(3) n
O6W Nd2 O33 . . 119.7(2) n
O43 Nd2 O3W 1_545 . 66.3(3) n
O42 Nd2 O3W . . 67.5(3) n
O13 Nd2 O3W . . 76.4(3) n
O5W Nd2 O3W . . 140.6(3) n
O53 Nd2 O3W . . 135.0(3) n
O4W Nd2 O3W . . 65.2(3) n
O6W Nd2 O3W . . 115.4(3) n
O33 Nd2 O3W . . 124.5(2) n
C11 O11 Nd1 . . 126.0(7) n
C21 O31 C31 . . 114.3(8) n
C21 O31 Nd1 . . 121.7(6) n
C31 O31 Nd1 . . 123.8(6) n
C41 O41 Nd1 . 1_565 140.0(7) n
C41 O51 Nd1 . . 127.0(7) n
O21 C11 O11 . . 125.2(11) n
O21 C11 C21 . . 116.0(10) n
O11 C11 C21 . . 118.7(9) n
O31 C21 C11 . . 109.3(8) n
O31 C31 C41 . . 110.3(9) n
O41 C41 O51 . . 126.1(11) n
O41 C41 C31 . . 117.2(10) n
O51 C41 C31 . . 116.7(10) n
C12 O12 Nd1 . . 128.0(7) n
C32 O32 C22 . . 113.4(8) n
C32 O32 Nd1 . . 123.9(6) n
C22 O32 Nd1 . . 122.0(6) n
C42 O42 Nd2 . . 139.5(7) n
C42 O52 Nd1 . . 127.6(7) n
O12 C12 O22 . . 124.2(10) n
O12 C12 C22 . . 118.5(9) n
O22 C12 C22 . . 117.3(9) n
O32 C22 C12 . . 108.2(8) n
O32 C32 C42 . . 108.0(8) n
O42 C42 O52 . . 123.9(10) n
O42 C42 C32 . . 118.1(9) n
O52 C42 C32 . . 117.9(10) n
C13 O13 Nd2 . . 127.1(7) n
C33 O33 C23 . . 112.8(8) n
C33 O33 Nd2 . . 124.0(6) n
C23 O33 Nd2 . . 123.1(6) n
C43 O43 Nd2 . 1_565 144.4(7) n
C43 O53 Nd2 . . 128.3(7) n
O23 C13 O13 . . 125.7(11) n
O23 C13 C23 . . 115.6(10) n
O13 C13 C23 . . 118.7(9) n
O33 C23 C13 . . 107.9(8) n
O33 C33 C43 . . 107.7(9) n
O53 C43 O43 . . 126.1(10) n
O53 C43 C33 . . 117.7(10) n
O43 C43 C33 . . 116.1(10) n
C24 O34 C34 . . 112.0(8) n
O14 C14 O24 . . 125.7(11) n
O14 C14 C24 . . 124.9(10) n
O24 C14 C24 . . 109.3(10) n
O34 C24 C14 . . 107.9(9) n
O34 C34 C44 . . 106.5(9) n
O54 C44 O44 . . 122.9(11) n
O54 C44 C34 . . 123.5(10) n
O44 C44 C34 . . 113.5(10) n

loop_
_geom_bond_atom_site_label_1
_geom_bond_atom_site_label_2
_geom_bond_site_symmetry_2
_geom_bond_distance
_geom_bond_publ_flag
Nd1 O12 . 2.412(7) y
Nd1 O41 1_545 2.445(8) y
Nd1 O52 . 2.448(7) y
Nd1 O11 . 2.457(7) y
Nd1 O1W . 2.462(9) y
Nd1 O32 . 2.531(7) y
Nd1 O51 . 2.557(8) y
Nd1 O2W . 2.566(8) y
Nd1 O31 . 2.575(7) y
Nd2 O43 1_545 2.426(7) y
Nd2 O42 . 2.455(7) y
Nd2 O13 . 2.463(7) y
Nd2 O5W . 2.464(7) y
Nd2 O53 . 2.485(8) y
Nd2 O4W . 2.485(8) y
Nd2 O6W . 2.555(7) y
Nd2 O33 . 2.568(7) y
Nd2 O3W . 2.674(9) y
O11 C11 . 1.260(13) y
O21 C11 . 1.246(13) y
O31 C21 . 1.415(12) n
O31 C31 . 1.423(12) n
O41 C41 . 1.239(14) y
O51 C41 . 1.280(14) y
C11 C21 . 1.494(15) n
C31 C41 . 1.499(16) n
O12 C12 . 1.253(12) y
O22 C12 . 1.256(12) y
O32 C32 . 1.430(12) n
O32 C22 . 1.430(12) n
O42 C42 . 1.233(13) y
O52 C42 . 1.276(13) y
C12 C22 . 1.491(15) n
C32 C42 . 1.512(14) n
O13 C13 . 1.264(13) y
O23 C13 . 1.240(13) y
O33 C33 . 1.412(12) n
O33 C23 . 1.437(12) n
O43 C43 . 1.262(13) y
O53 C43 . 1.257(13) y
C13 C23 . 1.501(15) n
C33 C43 . 1.516(15) n
O14 C14 . 1.208(14) y
O24 C14 . 1.322(13) y
O34 C24 . 1.409(13) n
O34 C34 . 1.421(13) n
O44 C44 . 1.298(14) y
O54 C44 . 1.200(14) y
C14 C24 . 1.536(16) n
C34 C44 . 1.511(16) n

loop_
_geom_contact_atom_site_label_1
_geom_contact_atom_site_label_2
_geom_contact_distance
_geom_contact_site_symmetry_2
_geom_contact_publ_flag
O1W O23 2.610(10) 2_555 yes
O1W O8WA 2.70(3) 1_555 yes
O2W O41 2.830(10) 1_545 yes
O2W O23 2.750(10) 2_545 yes
O2W O8WA 2.89(3) 1_555 yes
O2W O8WC 2.81(2) 3_565 yes
O3W O21 2.730(10) 2_545 yes
O3W O43 2.790(10) 1_545 yes
O3W O52 2.900(10) 1_555 yes
O4W O21 2.610(10) 2_555 yes
O4W O52 2.760(10) 1_555 yes
O5W O14 2.790(10) 1_555 yes
O5W O34 2.900(10) 1_555 yes
O5W O54 2.720(10) 1_555 yes
O6W O43 2.990(10) 1_545 yes
O6W O7W 2.740(10) 1_555 yes
O7W O53 2.910(10) 2_445 yes
O8WA O22 2.74(2) 3_565 yes
O24 O22 2.550(10) 4_676 yes
O44 O51 2.590(10) 2_445 yes
